data_7232866
loop_
_publ_author_name
'Dong, Jun-Liang'
'Zhu, Peng-Yin'
'Du, Jia-Qiang'
'Xie, Fei'
'Lan, Hai-Ming'
'Yang, Ru-Xia'
'Yang, Li-Zheng'
'Wang, Duo-Zhi'

_publ_section_title
;
 Syntheses, structures, and magnetic properties of mixed-ligand complexes
 based on 3,6-bis(benzimidazol-1-yl)pyridazine
;
_journal_issue 31
_journal_name_full 'RSC Advances'
_journal_page_first 17560
_journal_paper_doi 10.1039/C9RA03082D
_journal_volume 9
_journal_year 2019
_chemical_formula_moiety 'C25 H17 Mn N7 O5'
_chemical_formula_sum 'C25 H17 Mn N7 O5'
_chemical_formula_weight 550.40
_space_group_crystal_system triclinic
_space_group_IT_number 2
_space_group_name_Hall '-P 1'
_space_group_name_H-M_alt 'P -1'
_symmetry_space_group_name_Hall '-P 1'
_symmetry_space_group_name_H-M 'P -1'
_atom_sites_solution_hydrogens mixed
_atom_sites_solution_primary dual
_audit_creation_date 2017-07-24
_audit_creation_method
;
Olex2 1.2
(compiled 2017.03.28 svn.r3405 for OlexSys, GUI svn.r5337)
;
_audit_update_record
;
2018-10-18 deposited with the CCDC.    2019-05-27 downloaded from the CCDC.
;
_cell_angle_alpha 66.724(9)
_cell_angle_beta 68.005(8)
_cell_angle_gamma 77.863(7)
_cell_formula_units_Z 2
_cell_length_a 9.3365(7)
_cell_length_b 11.9034(11)
_cell_length_c 11.9507(11)
_cell_measurement_reflns_used 4801
_cell_measurement_temperature 100.00(10)
_cell_measurement_theta_max 28.8500
_cell_measurement_theta_min 3.7370
_cell_volume 1128.23(19)
_computing_cell_refinement 'CrysAlisPro 1.171.38.43f (Rigaku OD, 2015)'
_computing_data_collection 'CrysAlisPro 1.171.38.43f (Rigaku OD, 2015)'
_computing_data_reduction 'CrysAlisPro 1.171.38.43f (Rigaku OD, 2015)'
_computing_molecular_graphics 'Olex2 (Dolomanov et al., 2009)'
_computing_publication_material 'Olex2 (Dolomanov et al., 2009)'
_computing_structure_refinement 'ShelXL (Sheldrick, 2015)'
_computing_structure_solution 'ShelXT (Sheldrick, 2015)'
_diffrn_ambient_environment N~2~
_diffrn_ambient_temperature 100.00(10)
_diffrn_detector 'CCD plate'
_diffrn_detector_area_resol_mean 5.2684
_diffrn_detector_type AtlasS2
_diffrn_measured_fraction_theta_full 0.998
_diffrn_measured_fraction_theta_max 0.839
_diffrn_measurement_details
;
List of Runs (angles in degrees, time in seconds):

  # Type    Start    End  Width  t~exp~   \w     \q     \k     \f   Frames
#--------------------------------------------------------------------------
  1  \w     -9.00  85.00   1.00    2.33    --   11.74  37.00 -30.00   94
  2  \w    -10.00  38.00   1.00    2.33    --   11.74  37.00  90.00   48
  3  \w    -15.00  28.00   1.00    2.33    --  -11.59 -99.00 120.00   43
  4  \w    -65.00  30.00   1.00    2.33    --   11.74 -19.00 150.00   95
  5  \w     39.00  98.00   1.00    2.33    --   11.74-178.00-180.00   59
;
_diffrn_measurement_device 'four-circle diffractometer'
_diffrn_measurement_device_type 'SuperNova, Dual, Cu at zero, AtlasS2'
_diffrn_measurement_method '\w scans'
_diffrn_orient_matrix_type 'CrysAlisPro convention (1999,Acta A55,543-557)'
_diffrn_orient_matrix_UB_11 -0.0175698000
_diffrn_orient_matrix_UB_12 -0.0435504000
_diffrn_orient_matrix_UB_13 0.0634975000
_diffrn_orient_matrix_UB_21 0.0236251000
_diffrn_orient_matrix_UB_22 0.0398289000
_diffrn_orient_matrix_UB_23 0.0199616000
_diffrn_orient_matrix_UB_31 -0.0766966000
_diffrn_orient_matrix_UB_32 0.0273381000
_diffrn_orient_matrix_UB_33 0.0153463000
_diffrn_radiation_monochromator mirror
_diffrn_radiation_probe x-ray
_diffrn_radiation_type MoK\a
_diffrn_radiation_wavelength 0.71073
_diffrn_reflns_av_R_equivalents 0.0278
_diffrn_reflns_av_unetI/netI 0.0493
_diffrn_reflns_Laue_measured_fraction_full 0.998
_diffrn_reflns_Laue_measured_fraction_max 0.839
_diffrn_reflns_limit_h_max 12
_diffrn_reflns_limit_h_min -10
_diffrn_reflns_limit_k_max 16
_diffrn_reflns_limit_k_min -12
_diffrn_reflns_limit_l_max 16
_diffrn_reflns_limit_l_min -15
_diffrn_reflns_number 10282
_diffrn_reflns_point_group_measured_fraction_full 0.998
_diffrn_reflns_point_group_measured_fraction_max 0.839
_diffrn_reflns_theta_full 25.242
_diffrn_reflns_theta_max 29.506
_diffrn_reflns_theta_min 3.525
_diffrn_source 'micro-focus sealed X-ray tube'
_diffrn_source_type 'SuperNova (Mo) X-ray Source'
_exptl_absorpt_coefficient_mu 0.641
_exptl_absorpt_correction_T_max 1.00000
_exptl_absorpt_correction_T_min 0.80324
_exptl_absorpt_correction_type multi-scan
_exptl_absorpt_process_details
;
CrysAlisPro 1.171.38.43f (Rigaku Oxford Diffraction, 2015)
Empirical absorption correction using spherical harmonics,
 implemented in SCALE3 ABSPACK scaling algorithm.
;
_exptl_crystal_colour pink
_exptl_crystal_density_diffrn 1.620
_exptl_crystal_description block
_exptl_crystal_F_000 562
_exptl_crystal_size_max 0.18
_exptl_crystal_size_mid 0.15
_exptl_crystal_size_min 0.12
_refine_diff_density_max 0.526
_refine_diff_density_min -0.591
_refine_diff_density_rms 0.073
_refine_ls_extinction_method none
_refine_ls_goodness_of_fit_ref 1.042
_refine_ls_hydrogen_treatment constr
_refine_ls_matrix_type full
_refine_ls_number_parameters 344
_refine_ls_number_reflns 5286
_refine_ls_number_restraints 0
_refine_ls_restrained_S_all 1.042
_refine_ls_R_factor_all 0.0474
_refine_ls_R_factor_gt 0.0403
_refine_ls_shift/su_max 0.001
_refine_ls_shift/su_mean 0.000
_refine_ls_structure_factor_coef Fsqd
_refine_ls_weighting_details 'w=1/[\s^2^(Fo^2^)+(0.0350P)^2^+0.9070P] where P=(Fo^2^+2Fc^2^)/3'
_refine_ls_weighting_scheme calc
_refine_ls_wR_factor_gt 0.0924
_refine_ls_wR_factor_ref 0.0982
_reflns_Friedel_coverage 0.000
_reflns_number_gt 4590
_reflns_number_total 5286
_reflns_threshold_expression 'I > 2\s(I)'
_cod_data_source_file c9ra03082d2.cif
_cod_data_source_block 0721-01
_cod_original_cell_volume 1128.2(2)
_cod_database_code 7232866
_shelx_shelxl_version_number 2017/1
_shelx_space_group_comment
;
The symmetry employed for this shelxl refinement is uniquely defined
by the following loop, which should always be used as a source of
symmetry information in preference to the above space-group names.
They are only intended as comments.
;
_shelx_estimated_absorpt_t_max 0.927
_shelx_estimated_absorpt_t_min 0.893
_reflns_odcompleteness_completeness 99.78
_reflns_odcompleteness_iscentric 1
_reflns_odcompleteness_theta 26.32
_olex2_refinement_description
;
1. Fixed Uiso
 At 1.2 times of:
  All C(H) groups
 At 1.5 times of:
  All O(H,H) groups
2.a Rotating group:
 O1S(H1SA,H1SB)
2.b Aromatic/amide H refined with riding coordinates:
 C22(H22), C3(H3), C18(H18), C16(H16), C1(H1), C10(H10), C00V(H00V), C23(H23),
 C9(H9), C15(H15), C4(H4), C6(H6), C13(H13), C5(H5), C14(H14)
;
_olex2_submission_special_instructions 'No special instructions were received'
_oxdiff_exptl_absorpt_empirical_details
;
Empirical correction (ABSPACK) includes:
- Absorption correction using spherical harmonics
- Frame scaling
- Detector area scaling
;
_oxdiff_exptl_absorpt_empirical_full_max 1.227
_oxdiff_exptl_absorpt_empirical_full_min 0.741

loop_
_space_group_symop_operation_xyz
'x, y, z'
'-x, -y, -z'

loop_
_atom_site_label
_atom_site_type_symbol
_atom_site_fract_x
_atom_site_fract_y
_atom_site_fract_z
_atom_site_U_iso_or_equiv
_atom_site_adp_type
_atom_site_occupancy
_atom_site_site_symmetry_order
_atom_site_calc_flag
_atom_site_refinement_flags_posn
Mn1 Mn 0.94923(3) 0.36669(3) 0.66257(3) 0.01100(9) Uani 1 1 d .
O1 O 0.87086(16) 0.47581(13) 0.48564(12) 0.0128(3) Uani 1 1 d .
O1S O 1.12323(17) 0.33289(14) 0.75185(13) 0.0176(3) Uani 1 1 d .
H1SA H 1.082232 0.306004 0.834420 0.026 Uiso 1 1 d GR
H1SB H 1.165749 0.399648 0.728673 0.026 Uiso 1 1 d GR
O4 O 0.87207(17) 0.20107(13) 0.86320(13) 0.0164(3) Uani 1 1 d .
O3 O 0.70983(17) 0.05137(14) 0.98575(13) 0.0190(3) Uani 1 1 d .
O2 O 0.70998(17) 0.48008(14) 0.38311(13) 0.0185(3) Uani 1 1 d .
N7 N 0.73490(19) 0.28932(15) 0.68779(15) 0.0114(3) Uani 1 1 d .
N6 N 0.78559(19) 0.50091(15) 0.75546(15) 0.0128(3) Uani 1 1 d .
N3 N 0.41307(19) 0.88421(16) 0.56459(16) 0.0142(4) Uani 1 1 d .
N2 N 0.21130(19) 1.03439(15) 0.59053(15) 0.0126(3) Uani 1 1 d .
N1 N 0.07491(19) 1.21641(15) 0.57241(15) 0.0136(4) Uani 1 1 d .
N4 N 0.50981(19) 0.79147(15) 0.61106(16) 0.0140(4) Uani 1 1 d .
N5 N 0.60046(19) 0.65311(15) 0.77397(15) 0.0124(3) Uani 1 1 d .
C21 C 0.6705(2) 0.19535(18) 0.79313(18) 0.0122(4) Uani 1 1 d .
C17 C 0.7575(2) 0.51648(18) 0.87238(18) 0.0123(4) Uani 1 1 d .
C19 C 0.7568(2) 0.43970(18) 0.47770(19) 0.0131(4) Uani 1 1 d .
C2 C 0.0916(2) 1.18426(18) 0.46689(18) 0.0124(4) Uani 1 1 d .
C20 C 0.6721(2) 0.33719(18) 0.59327(18) 0.0126(4) Uani 1 1 d .
C24 C 0.7570(2) 0.14443(19) 0.88992(19) 0.0142(4) Uani 1 1 d .
C12 C 0.6423(2) 0.61159(19) 0.88573(18) 0.0133(4) Uani 1 1 d .
C22 C 0.5387(2) 0.14712(19) 0.80888(19) 0.0152(4) Uani 1 1 d .
H22 H 0.494994 0.082672 0.883150 0.018 Uiso 1 1 calc R
C11 C 0.4906(2) 0.74851(18) 0.73578(18) 0.0124(4) Uani 1 1 d .
C7 C 0.1781(2) 1.07141(18) 0.47620(18) 0.0130(4) Uani 1 1 d .
C8 C 0.3015(2) 0.93037(18) 0.64569(18) 0.0124(4) Uani 1 1 d .
C3 C 0.0360(2) 1.24618(19) 0.36298(19) 0.0142(4) Uani 1 1 d .
H3 H -0.022714 1.320661 0.355927 0.017 Uiso 1 1 calc R
C18 C 0.6911(2) 0.58339(18) 0.70164(18) 0.0135(4) Uani 1 1 d .
H18 H 0.686068 0.593611 0.621885 0.016 Uiso 1 1 calc R
C16 C 0.8285(2) 0.45467(19) 0.96630(19) 0.0159(4) Uani 1 1 d .
H16 H 0.906144 0.392424 0.957283 0.019 Uiso 1 1 calc R
C1 C 0.1462(2) 1.12521(19) 0.64192(19) 0.0144(4) Uani 1 1 d .
H1 H 0.152149 1.122131 0.719038 0.017 Uiso 1 1 calc R
C10 C 0.3679(2) 0.78881(19) 0.82569(19) 0.0165(4) Uani 1 1 d .
H10 H 0.353259 0.752856 0.913487 0.020 Uiso 1 1 calc R
C00V C 0.5413(2) 0.29377(19) 0.60122(19) 0.0147(4) Uani 1 1 d .
H00V H 0.499403 0.328293 0.534476 0.018 Uiso 1 1 calc R
C23 C 0.4735(2) 0.19746(19) 0.7110(2) 0.0165(4) Uani 1 1 d .
H23 H 0.385091 0.166924 0.718743 0.020 Uiso 1 1 calc R
C9 C 0.2709(2) 0.88319(19) 0.77875(19) 0.0164(4) Uani 1 1 d .
H9 H 0.187438 0.914984 0.833224 0.020 Uiso 1 1 calc R
C15 C 0.7795(3) 0.4891(2) 1.0735(2) 0.0188(5) Uani 1 1 d .
H15 H 0.822809 0.447787 1.138830 0.023 Uiso 1 1 calc R
C4 C 0.0714(2) 1.1928(2) 0.27102(19) 0.0171(4) Uani 1 1 d .
H4 H 0.036407 1.232475 0.200595 0.021 Uiso 1 1 calc R
C6 C 0.2139(2) 1.01670(19) 0.38467(19) 0.0168(4) Uani 1 1 d .
H6 H 0.271495 0.941736 0.392048 0.020 Uiso 1 1 calc R
C13 C 0.5964(2) 0.6491(2) 0.99134(19) 0.0169(4) Uani 1 1 d .
H13 H 0.522575 0.714085 0.998634 0.020 Uiso 1 1 calc R
C5 C 0.1590(3) 1.07995(19) 0.2818(2) 0.0179(4) Uani 1 1 d .
H5 H 0.180736 1.046728 0.218117 0.022 Uiso 1 1 calc R
C14 C 0.6658(3) 0.5851(2) 1.0850(2) 0.0198(5) Uani 1 1 d .
H14 H 0.635865 0.606530 1.157892 0.024 Uiso 1 1 calc R

loop_
_atom_site_aniso_label
_atom_site_aniso_U_11
_atom_site_aniso_U_22
_atom_site_aniso_U_33
_atom_site_aniso_U_23
_atom_site_aniso_U_13
_atom_site_aniso_U_12
Mn1 0.01139(16) 0.01060(16) 0.01085(15) -0.00389(12) -0.00442(11) 0.00136(12)
O1 0.0129(7) 0.0135(7) 0.0124(6) -0.0046(6) -0.0053(5) 0.0008(6)
O1S 0.0187(7) 0.0181(8) 0.0141(7) 0.0005(6) -0.0072(6) -0.0059(6)
O4 0.0161(7) 0.0172(7) 0.0151(7) -0.0027(6) -0.0064(6) -0.0034(6)
O3 0.0212(8) 0.0167(8) 0.0140(7) 0.0012(6) -0.0054(6) -0.0048(6)
O2 0.0218(8) 0.0182(8) 0.0166(7) -0.0018(6) -0.0114(6) -0.0027(6)
N7 0.0113(8) 0.0113(8) 0.0116(7) -0.0060(7) -0.0032(6) 0.0026(7)
N6 0.0145(8) 0.0120(8) 0.0121(8) -0.0047(7) -0.0047(6) 0.0003(7)
N3 0.0138(8) 0.0141(8) 0.0153(8) -0.0063(7) -0.0069(7) 0.0044(7)
N2 0.0130(8) 0.0122(8) 0.0126(8) -0.0055(7) -0.0044(6) 0.0022(7)
N1 0.0131(8) 0.0141(8) 0.0128(8) -0.0047(7) -0.0043(6) 0.0010(7)
N4 0.0141(8) 0.0141(8) 0.0149(8) -0.0066(7) -0.0069(7) 0.0041(7)
N5 0.0144(8) 0.0122(8) 0.0117(8) -0.0056(7) -0.0058(6) 0.0025(7)
C21 0.0118(9) 0.0125(9) 0.0124(9) -0.0066(8) -0.0031(7) 0.0017(8)
C17 0.0125(9) 0.0126(9) 0.0120(9) -0.0053(8) -0.0034(7) -0.0005(8)
C19 0.0136(9) 0.0115(9) 0.0146(9) -0.0067(8) -0.0052(8) 0.0035(8)
C2 0.0110(9) 0.0127(9) 0.0129(9) -0.0052(8) -0.0023(7) -0.0015(8)
C20 0.0133(9) 0.0119(9) 0.0135(9) -0.0079(8) -0.0039(7) 0.0035(8)
C24 0.0132(9) 0.0141(10) 0.0139(9) -0.0073(8) -0.0025(8) 0.0029(8)
C12 0.0139(9) 0.0139(10) 0.0118(9) -0.0037(8) -0.0045(7) -0.0015(8)
C22 0.0133(9) 0.0134(10) 0.0158(9) -0.0056(8) -0.0015(8) 0.0001(8)
C11 0.0127(9) 0.0106(9) 0.0145(9) -0.0051(8) -0.0052(7) 0.0008(8)
C7 0.0115(9) 0.0138(10) 0.0121(9) -0.0038(8) -0.0037(7) 0.0006(8)
C8 0.0116(9) 0.0099(9) 0.0157(9) -0.0042(8) -0.0050(7) 0.0002(8)
C3 0.0139(9) 0.0114(9) 0.0155(9) -0.0043(8) -0.0041(8) 0.0006(8)
C18 0.0144(9) 0.0138(10) 0.0124(9) -0.0056(8) -0.0046(7) 0.0014(8)
C16 0.0154(10) 0.0154(10) 0.0165(10) -0.0052(8) -0.0068(8) 0.0020(8)
C1 0.0126(9) 0.0150(10) 0.0146(9) -0.0061(8) -0.0032(7) 0.0007(8)
C10 0.0164(10) 0.0169(10) 0.0137(9) -0.0043(8) -0.0048(8) 0.0016(9)
C00V 0.0149(10) 0.0149(10) 0.0160(9) -0.0084(8) -0.0062(8) 0.0037(8)
C23 0.0124(9) 0.0186(10) 0.0210(10) -0.0105(9) -0.0043(8) -0.0012(8)
C9 0.0151(10) 0.0163(10) 0.0142(9) -0.0072(8) -0.0015(8) 0.0035(8)
C15 0.0208(11) 0.0212(11) 0.0152(10) -0.0055(9) -0.0085(8) 0.0000(9)
C4 0.0181(10) 0.0193(11) 0.0134(9) -0.0027(8) -0.0079(8) -0.0012(9)
C6 0.0183(10) 0.0130(10) 0.0185(10) -0.0074(8) -0.0054(8) 0.0028(8)
C13 0.0170(10) 0.0178(10) 0.0175(10) -0.0090(9) -0.0061(8) 0.0017(9)
C5 0.0236(11) 0.0173(10) 0.0157(9) -0.0088(9) -0.0072(8) 0.0007(9)
C14 0.0205(11) 0.0269(12) 0.0165(10) -0.0128(9) -0.0064(8) 0.0006(9)

loop_
_atom_type_symbol
_atom_type_description
_atom_type_scat_dispersion_real
_atom_type_scat_dispersion_imag
_atom_type_scat_source
C C 0.0033 0.0016 'International Tables Vol C Tables 4.2.6.8 and 6.1.1.4'
H H 0.0000 0.0000 'International Tables Vol C Tables 4.2.6.8 and 6.1.1.4'
Mn Mn 0.3368 0.7283 'International Tables Vol C Tables 4.2.6.8 and 6.1.1.4'
N N 0.0061 0.0033 'International Tables Vol C Tables 4.2.6.8 and 6.1.1.4'
O O 0.0106 0.0060 'International Tables Vol C Tables 4.2.6.8 and 6.1.1.4'

loop_
_geom_angle_atom_site_label_1
_geom_angle_atom_site_label_2
_geom_angle_atom_site_label_3
_geom_angle
_geom_angle_site_symmetry_1
_geom_angle_site_symmetry_3
O1 Mn1 O1 71.25(6) . 2_766
O1 Mn1 O4 139.90(5) . .
O1 Mn1 N1 90.01(5) . 1_645
O1S Mn1 O1 147.26(6) . .
O1S Mn1 O1 76.22(5) . 2_766
O1S Mn1 O4 72.73(5) . .
O1S Mn1 N7 141.04(6) . .
O1S Mn1 N6 98.23(6) . .
O1S Mn1 N1 90.04(6) . 1_645
O4 Mn1 O1 148.84(5) . 2_766
N7 Mn1 O1 71.34(6) . .
N7 Mn1 O1 142.59(5) . 2_766
N7 Mn1 O4 68.57(6) . .
N7 Mn1 N6 86.36(6) . .
N7 Mn1 N1 83.21(6) . 1_645
N6 Mn1 O1 86.47(5) . .
N6 Mn1 O1 91.64(5) . 2_766
N6 Mn1 O4 90.19(5) . .
N6 Mn1 N1 169.57(7) . 1_645
N1 Mn1 O1 96.53(5) 1_645 2_766
N1 Mn1 O4 86.18(5) 1_645 .
Mn1 O1 Mn1 108.75(6) . 2_766
C19 O1 Mn1 118.00(12) . .
C19 O1 Mn1 132.97(12) . 2_766
Mn1 O1S H1SA 110.2 . .
Mn1 O1S H1SB 110.1 . .
H1SA O1S H1SB 108.8 . .
C24 O4 Mn1 119.35(13) . .
C21 N7 Mn1 121.99(13) . .
C20 N7 Mn1 118.64(13) . .
C20 N7 C21 119.36(18) . .
C17 N6 Mn1 132.28(12) . .
C18 N6 Mn1 122.66(13) . .
C18 N6 C17 105.05(16) . .
C8 N3 N4 118.62(16) . .
C7 N2 C8 130.13(16) . .
C1 N2 C7 106.34(16) . .
C1 N2 C8 123.41(17) . .
C2 N1 Mn1 140.13(13) . 1_465
C1 N1 Mn1 114.87(13) . 1_465
C1 N1 C2 104.77(16) . .
C11 N4 N3 119.55(16) . .
C12 N5 C11 129.52(16) . .
C18 N5 C12 106.39(16) . .
C18 N5 C11 124.08(16) . .
N7 C21 C24 114.48(18) . .
N7 C21 C22 122.17(19) . .
C22 C21 C24 123.31(18) . .
N6 C17 C12 109.90(17) . .
C16 C17 N6 129.30(17) . .
C16 C17 C12 120.78(18) . .
O1 C19 C20 116.81(17) . .
O2 C19 O1 126.18(19) . .
O2 C19 C20 117.01(19) . .
C7 C2 N1 109.88(17) . .
C3 C2 N1 130.04(18) . .
C3 C2 C7 120.08(18) . .
N7 C20 C19 114.85(18) . .
N7 C20 C00V 122.00(19) . .
C00V C20 C19 123.13(18) . .
O4 C24 C21 115.45(18) . .
O3 C24 O4 126.7(2) . .
O3 C24 C21 117.84(19) . .
C17 C12 N5 105.02(16) . .
C13 C12 N5 133.27(18) . .
C13 C12 C17 121.66(18) . .
C21 C22 H22 120.9 . .
C21 C22 C23 118.25(19) . .
C23 C22 H22 120.9 . .
N4 C11 N5 114.97(16) . .
N4 C11 C10 123.52(18) . .
C10 C11 N5 121.45(17) . .
N2 C7 C2 105.24(17) . .
C6 C7 N2 131.99(18) . .
C6 C7 C2 122.76(18) . .
N3 C8 N2 116.36(17) . .
N3 C8 C9 123.79(18) . .
C9 C8 N2 119.84(17) . .
C2 C3 H3 121.2 . .
C4 C3 C2 117.66(18) . .
C4 C3 H3 121.2 . .
N6 C18 N5 113.63(17) . .
N6 C18 H18 123.2 . .
N5 C18 H18 123.2 . .
C17 C16 H16 121.2 . .
C15 C16 C17 117.69(18) . .
C15 C16 H16 121.2 . .
N2 C1 H1 123.1 . .
N1 C1 N2 113.75(18) . .
N1 C1 H1 123.1 . .
C11 C10 H10 121.6 . .
C9 C10 C11 116.85(18) . .
C9 C10 H10 121.6 . .
C20 C00V H00V 120.7 . .
C20 C00V C23 118.63(19) . .
C23 C00V H00V 120.7 . .
C22 C23 C00V 119.6(2) . .
C22 C23 H23 120.2 . .
C00V C23 H23 120.2 . .
C8 C9 H9 121.3 . .
C10 C9 C8 117.38(18) . .
C10 C9 H9 121.3 . .
C16 C15 H15 119.5 . .
C16 C15 C14 121.01(19) . .
C14 C15 H15 119.5 . .
C3 C4 H4 119.3 . .
C3 C4 C5 121.36(19) . .
C5 C4 H4 119.3 . .
C7 C6 H6 121.8 . .
C5 C6 C7 116.32(18) . .
C5 C6 H6 121.8 . .
C12 C13 H13 121.6 . .
C14 C13 C12 116.81(19) . .
C14 C13 H13 121.6 . .
C4 C5 H5 119.1 . .
C6 C5 C4 121.81(19) . .
C6 C5 H5 119.1 . .
C15 C14 H14 119.0 . .
C13 C14 C15 122.00(19) . .
C13 C14 H14 119.0 . .

loop_
_geom_bond_atom_site_label_1
_geom_bond_atom_site_label_2
_geom_bond_distance
_geom_bond_site_symmetry_2
Mn1 O1 2.2982(14) .
Mn1 O1 2.4382(15) 2_766
Mn1 O1S 2.1503(15) .
Mn1 O4 2.3921(15) .
Mn1 N7 2.2466(18) .
Mn1 N6 2.2856(16) .
Mn1 N1 2.3306(17) 1_645
O1 C19 1.276(3) .
O1S H1SA 0.8612 .
O1S H1SB 0.8615 .
O4 C24 1.260(3) .
O3 C24 1.248(2) .
O2 C19 1.246(2) .
N7 C21 1.342(3) .
N7 C20 1.338(3) .
N6 C17 1.402(2) .
N6 C18 1.311(2) .
N3 N4 1.347(2) .
N3 C8 1.323(2) .
N2 C7 1.393(2) .
N2 C8 1.418(2) .
N2 C1 1.373(3) .
N1 C2 1.403(3) .
N1 C1 1.307(2) .
N4 C11 1.323(2) .
N5 C12 1.403(2) .
N5 C11 1.415(2) .
N5 C18 1.370(2) .
C21 C24 1.516(3) .
C21 C22 1.385(3) .
C17 C12 1.402(3) .
C17 C16 1.393(3) .
C19 C20 1.509(3) .
C2 C7 1.401(3) .
C2 C3 1.398(3) .
C20 C00V 1.381(3) .
C12 C13 1.391(3) .
C22 H22 0.9300 .
C22 C23 1.387(3) .
C11 C10 1.397(3) .
C7 C6 1.389(3) .
C8 C9 1.395(3) .
C3 H3 0.9300 .
C3 C4 1.383(3) .
C18 H18 0.9300 .
C16 H16 0.9300 .
C16 C15 1.384(3) .
C1 H1 0.9300 .
C10 H10 0.9300 .
C10 C9 1.361(3) .
C00V H00V 0.9300 .
C00V C23 1.389(3) .
C23 H23 0.9300 .
C9 H9 0.9300 .
C15 H15 0.9300 .
C15 C14 1.399(3) .
C4 H4 0.9300 .
C4 C5 1.403(3) .
C6 H6 0.9300 .
C6 C5 1.385(3) .
C13 H13 0.9300 .
C13 C14 1.384(3) .
C5 H5 0.9300 .
C14 H14 0.9300 .

loop_
_smtbx_masks_void_nr
_smtbx_masks_void_average_x
_smtbx_masks_void_average_y
_smtbx_masks_void_average_z
_smtbx_masks_void_volume
_smtbx_masks_void_count_electrons
1 0.105 0.160 0.026 13.4 8.0
2 -0.105 0.840 -0.026 13.4 7.9
